data_4079204
loop_
_publ_author_name
'Adiraju, Venkata A.K.'
'Flores, Jaime A.'
'Yousufuddin, Muhammed'
'Dias, H. V. Rasika'

_publ_section_title
;
 Copper(I) Ethylene Complexes Supported by 1,3,5-Triazapentadienyl Ligands
 with Electron-Withdrawing Groups
;
_journal_issue 22
_journal_name_full Organometallics
_journal_page_first 7926
_journal_paper_doi 10.1021/om300567v
_journal_volume 31
_journal_year 2012
_chemical_formula_sum 'C22 H12 Cu F14 N5 O4'
_chemical_formula_weight 739.91
_chemical_name_common '[N{(C3F7)C(4-(NO2)C6H4)N}2]Cu(C2H4)'
_chemical_name_systematic
; 
 ? 
;
_space_group_IT_number 14
_symmetry_cell_setting monoclinic
_symmetry_space_group_name_Hall '-P 2ybc'
_symmetry_space_group_name_H-M 'P 1 21/c 1'
_atom_sites_solution_hydrogens geom
_atom_sites_solution_primary direct
_atom_sites_solution_secondary difmap
_audit_creation_method SHELXL-97
_cell_angle_alpha 90.00
_cell_angle_beta 117.637(2)
_cell_angle_gamma 90.00
_cell_formula_units_Z 4
_cell_length_a 15.569(2)
_cell_length_b 12.2726(17)
_cell_length_c 16.054(2)
_cell_measurement_reflns_used 4591
_cell_measurement_temperature 100(2)
_cell_measurement_theta_max 25.99
_cell_measurement_theta_min 2.22
_cell_volume 2717.5(6)
_computing_cell_refinement 'Bruker SMART'
_computing_data_collection 'Bruker SMART'
_computing_data_reduction 'Bruker SAINT'
_computing_molecular_graphics 'Bruker SHELXTL'
_computing_publication_material 'Bruker SHELXTL'
_computing_structure_refinement 'SHELXL-97 (Sheldrick, 1997)'
_computing_structure_solution 'SHELXS-97 (Sheldrick, 1990)'
_diffrn_ambient_temperature 100(2)
_diffrn_measured_fraction_theta_full 1.000
_diffrn_measured_fraction_theta_max 1.000
_diffrn_measurement_device_type 'CCD area detector'
_diffrn_measurement_method 'phi and omega scans'
_diffrn_radiation_monochromator graphite
_diffrn_radiation_source 'fine-focus sealed tube'
_diffrn_radiation_type MoK\a
_diffrn_radiation_wavelength 0.71073
_diffrn_reflns_av_R_equivalents 0.0505
_diffrn_reflns_av_sigmaI/netI 0.0453
_diffrn_reflns_limit_h_max 18
_diffrn_reflns_limit_h_min -18
_diffrn_reflns_limit_k_max 14
_diffrn_reflns_limit_k_min -14
_diffrn_reflns_limit_l_max 19
_diffrn_reflns_limit_l_min -19
_diffrn_reflns_number 21143
_diffrn_reflns_theta_full 25.68
_diffrn_reflns_theta_max 25.68
_diffrn_reflns_theta_min 1.48
_exptl_absorpt_coefficient_mu 0.940
_exptl_absorpt_correction_T_max 0.745
_exptl_absorpt_correction_T_min 0.589
_exptl_absorpt_correction_type multi-scan
_exptl_absorpt_process_details SADABS
_exptl_crystal_colour green
_exptl_crystal_density_diffrn 1.808
_exptl_crystal_density_method 'not measured'
_exptl_crystal_description plate
_exptl_crystal_F_000 1464
_exptl_crystal_size_max 0.31
_exptl_crystal_size_mid 0.28
_exptl_crystal_size_min 0.02
_refine_diff_density_max 1.539
_refine_diff_density_min -0.844
_refine_diff_density_rms 0.159
_refine_ls_extinction_method none
_refine_ls_goodness_of_fit_ref 1.088
_refine_ls_hydrogen_treatment mixed
_refine_ls_matrix_type full
_refine_ls_number_parameters 431
_refine_ls_number_reflns 5143
_refine_ls_number_restraints 0
_refine_ls_restrained_S_all 1.088
_refine_ls_R_factor_all 0.1216
_refine_ls_R_factor_gt 0.0944
_refine_ls_shift/su_max 0.001
_refine_ls_shift/su_mean 0.000
_refine_ls_structure_factor_coef Fsqd
_refine_ls_weighting_details 'calc w=1/[\s^2^(Fo^2^)+(0.1600P)^2^+9.5016P] where P=(Fo^2^+2Fc^2^)/3'
_refine_ls_weighting_scheme calc
_refine_ls_wR_factor_gt 0.2583
_refine_ls_wR_factor_ref 0.2832
_reflns_number_gt 3713
_reflns_number_total 5143
_reflns_threshold_expression >2sigma(I)
_cod_data_source_file om300567v_si_002.cif
_cod_data_source_block dias756m
_cod_depositor_comments
;
The following automatic conversions were performed:

'_symmetry_cell_setting' value 'Monoclinic' changed to 'monoclinic'
according to /home/saulius/struct/CIF-dictionaries/cif_core.dic
dictionary named 'cif_core.dic' version 2.4.2 from 2011-04-26.

Automatic conversion script
Id: cif_fix_values 1891 2012-01-12 08:04:46Z andrius 
;
_cod_original_cell_volume 2717.5(7)
_cod_original_sg_symbol_H-M P2(1)/c
_cod_database_code 4079204

loop_
_symmetry_equiv_pos_as_xyz
'x, y, z'
'-x, y+1/2, -z+1/2'
'-x, -y, -z'
'x, -y-1/2, z-1/2'

loop_
_atom_site_label
_atom_site_type_symbol
_atom_site_fract_x
_atom_site_fract_y
_atom_site_fract_z
_atom_site_U_iso_or_equiv
_atom_site_adp_type
_atom_site_occupancy
_atom_site_symmetry_multiplicity
_atom_site_calc_flag
_atom_site_refinement_flags
Cu Cu 0.65523(6) 0.94314(6) 0.87254(5) 0.0394(3) Uani 1 1 d .
F1 F 0.9251(4) 1.0355(4) 0.8293(4) 0.0662(13) Uani 1 1 d .
F2 F 0.8796(4) 0.8788(6) 0.7403(3) 0.0820(18) Uani 1 1 d .
F3 F 1.0244(4) 0.8941(7) 0.9834(4) 0.103(2) Uani 1 1 d .
F4 F 1.0039(4) 0.7683(5) 0.8743(5) 0.0885(18) Uani 1 1 d .
F5 F 1.1114(5) 1.0179(8) 0.9088(7) 0.139(4) Uani 1 1 d .
F6 F 1.0681(7) 0.9168(8) 0.7878(8) 0.128(3) Uani 1 1 d .
F7 F 1.1670(6) 0.8594(9) 0.9322(9) 0.169(4) Uani 1 1 d .
F8 F 0.8012(4) 0.6222(4) 1.0454(3) 0.0701(15) Uani 1 1 d .
F9 F 0.9339(4) 0.6745(4) 1.0435(4) 0.0783(15) Uani 1 1 d .
F10 F 0.7278(4) 0.5733(4) 0.8513(4) 0.0706(14) Uani 1 1 d .
F11 F 0.8738(4) 0.5911(4) 0.8714(4) 0.0732(14) Uani 1 1 d .
F12 F 0.8582(6) 0.3880(5) 0.8974(6) 0.115(2) Uani 1 1 d .
F13 F 0.7724(6) 0.4138(6) 0.9679(7) 0.125(3) Uani 1 1 d .
F14 F 0.9254(5) 0.4516(5) 1.0344(5) 0.100(2) Uani 1 1 d .
O1 O 0.6394(8) 1.3046(8) 0.4972(6) 0.129(4) Uani 1 1 d .
O2 O 0.6668(6) 1.4145(7) 0.6089(7) 0.100(3) Uani 1 1 d .
O3 O 0.4653(5) 0.5815(5) 1.1090(4) 0.0657(16) Uani 1 1 d .
O4 O 0.5418(4) 0.6980(4) 1.2205(3) 0.0512(13) Uani 1 1 d .
N1 N 0.7541(5) 0.9724(5) 0.8325(4) 0.0425(14) Uani 1 1 d .
N2 N 0.8422(5) 0.8106(5) 0.9033(5) 0.0527(16) Uani 1 1 d .
N3 N 0.7177(4) 0.8143(5) 0.9480(4) 0.0424(13) Uani 1 1 d .
N4 N 0.6645(7) 1.3257(8) 0.5805(7) 0.085(3) Uani 1 1 d .
N5 N 0.5232(5) 0.6566(5) 1.1439(4) 0.0474(15) Uani 1 1 d .
C1 C 0.5401(8) 1.0457(8) 0.8181(7) 0.056(2) Uani 1 1 d .
H1A H 0.562(6) 1.102(7) 0.839(6) 0.05(2) Uiso 1 1 d .
H1B H 0.506(6) 1.043(6) 0.758(6) 0.04(2) Uiso 1 1 d .
H2A H 0.542(5) 0.994(6) 0.927(6) 0.035(18) Uiso 1 1 d .
H2B H 0.496(7) 0.918(8) 0.857(7) 0.07(3) Uiso 1 1 d .
C2 C 0.5297(7) 0.9723(7) 0.8739(6) 0.0492(19) Uani 1 1 d .
C3 C 0.8249(6) 0.9061(7) 0.8557(5) 0.0510(18) Uani 1 1 d .
C4 C 0.7918(6) 0.7718(6) 0.9447(5) 0.0482(17) Uani 1 1 d .
C5 C 0.7379(6) 1.0633(6) 0.7716(5) 0.0490(17) Uani 1 1 d .
C6 C 0.7294(8) 1.1665(7) 0.7998(7) 0.069(3) Uani 1 1 d .
H6 H 0.7391 1.1791 0.8620 0.083 Uiso 1 1 calc R
C7 C 0.7059(8) 1.2540(7) 0.7354(8) 0.075(3) Uani 1 1 d .
H7 H 0.7007 1.3264 0.7535 0.090 Uiso 1 1 calc R
C8 C 0.6914(7) 1.2316(9) 0.6480(6) 0.069(3) Uani 1 1 d .
C9 C 0.6966(7) 1.1315(8) 0.6162(6) 0.070(3) Uani 1 1 d .
H9 H 0.6859 1.1201 0.5535 0.084 Uiso 1 1 calc R
C10 C 0.7181(6) 1.0470(7) 0.6784(6) 0.058(2) Uani 1 1 d .
H10 H 0.7195 0.9750 0.6574 0.069 Uiso 1 1 calc R
C11 C 0.9068(7) 0.9246(7) 0.8279(7) 0.065(2) Uani 1 1 d .
C12 C 1.0041(8) 0.8689(9) 0.8910(10) 0.090(4) Uani 1 1 d .
C13 C 1.0909(9) 0.9208(13) 0.8779(15) 0.123(6) Uani 1 1 d .
C14 C 0.8370(6) 0.6614(7) 0.9885(5) 0.0512(19) Uani 1 1 d .
C15 C 0.8224(6) 0.5726(6) 0.9164(6) 0.0540(19) Uani 1 1 d .
C16 C 0.8453(7) 0.4595(8) 0.9547(7) 0.066(2) Uani 1 1 d .
C17 C 0.6710(5) 0.7705(5) 0.9983(4) 0.0395(15) Uani 1 1 d .
C18 C 0.5981(5) 0.6929(5) 0.9567(4) 0.0419(16) Uani 1 1 d .
H18 H 0.5813 0.6664 0.8955 0.050 Uiso 1 1 calc R
C19 C 0.5502(6) 0.6544(6) 1.0052(4) 0.0440(16) Uani 1 1 d .
H19 H 0.5022 0.5992 0.9788 0.053 Uiso 1 1 calc R
C20 C 0.5735(5) 0.6981(5) 1.0935(4) 0.0383(15) Uani 1 1 d .
C21 C 0.6435(6) 0.7773(5) 1.1350(4) 0.0421(16) Uani 1 1 d .
H21 H 0.6580 0.8062 1.1950 0.051 Uiso 1 1 calc R
C22 C 0.6925(5) 0.8138(5) 1.0864(4) 0.0411(15) Uani 1 1 d .
H22 H 0.7409 0.8685 1.1133 0.049 Uiso 1 1 calc R

loop_
_atom_site_aniso_label
_atom_site_aniso_U_11
_atom_site_aniso_U_22
_atom_site_aniso_U_33
_atom_site_aniso_U_23
_atom_site_aniso_U_13
_atom_site_aniso_U_12
Cu 0.0625(6) 0.0320(5) 0.0292(5) 0.0052(3) 0.0260(4) 0.0090(4)
F1 0.070(3) 0.066(3) 0.067(3) 0.017(2) 0.035(3) -0.005(2)
F2 0.074(3) 0.141(5) 0.041(2) -0.028(3) 0.036(2) -0.044(3)
F3 0.066(4) 0.158(7) 0.064(4) -0.012(4) 0.013(3) -0.018(4)
F4 0.085(4) 0.077(4) 0.125(5) 0.009(4) 0.066(4) 0.016(3)
F5 0.074(5) 0.120(6) 0.187(9) 0.043(6) 0.030(5) -0.038(4)
F6 0.128(6) 0.142(7) 0.153(8) 0.023(6) 0.097(7) -0.023(5)
F7 0.088(5) 0.181(10) 0.244(12) 0.069(9) 0.082(7) 0.021(6)
F8 0.093(4) 0.074(3) 0.068(3) 0.047(3) 0.057(3) 0.040(3)
F9 0.083(4) 0.067(3) 0.071(3) 0.014(3) 0.024(3) 0.009(3)
F10 0.067(3) 0.063(3) 0.068(3) 0.008(2) 0.020(3) 0.011(2)
F11 0.092(4) 0.059(3) 0.092(4) -0.003(3) 0.063(3) 0.002(3)
F12 0.117(5) 0.054(4) 0.158(7) -0.002(4) 0.050(5) 0.004(4)
F13 0.105(5) 0.083(4) 0.194(9) 0.047(5) 0.074(6) -0.007(4)
F14 0.090(4) 0.073(4) 0.108(5) 0.026(3) 0.023(4) 0.013(3)
O1 0.178(9) 0.109(7) 0.066(5) 0.042(5) 0.026(5) -0.045(6)
O2 0.105(6) 0.068(5) 0.148(8) 0.048(5) 0.076(6) 0.012(4)
O3 0.084(4) 0.070(4) 0.047(3) 0.006(3) 0.034(3) -0.021(3)
O4 0.082(4) 0.044(3) 0.040(3) 0.010(2) 0.039(3) 0.012(3)
N1 0.065(4) 0.036(3) 0.031(3) 0.009(2) 0.026(3) 0.007(3)
N2 0.064(4) 0.048(4) 0.059(4) 0.017(3) 0.039(3) 0.012(3)
N3 0.062(4) 0.039(3) 0.036(3) 0.008(2) 0.031(3) 0.011(3)
N4 0.099(7) 0.064(6) 0.084(6) 0.022(5) 0.036(5) -0.015(5)
N5 0.067(4) 0.042(3) 0.040(3) 0.015(3) 0.030(3) 0.006(3)
C1 0.084(6) 0.045(5) 0.047(5) 0.004(4) 0.038(5) 0.024(5)
C2 0.064(5) 0.048(4) 0.038(4) -0.004(3) 0.026(4) 0.014(4)
C3 0.064(5) 0.048(4) 0.049(4) 0.008(3) 0.034(4) 0.002(4)
C4 0.063(5) 0.044(4) 0.039(4) 0.011(3) 0.025(4) 0.012(3)
C5 0.062(5) 0.043(4) 0.047(4) 0.014(3) 0.029(4) 0.002(3)
C6 0.111(8) 0.045(5) 0.062(5) 0.007(4) 0.049(5) 0.003(5)
C7 0.091(7) 0.038(4) 0.084(7) 0.001(4) 0.033(6) 0.006(4)
C8 0.072(6) 0.081(7) 0.047(5) 0.021(5) 0.020(4) -0.017(5)
C9 0.083(6) 0.070(6) 0.053(5) 0.015(4) 0.028(5) -0.018(5)
C10 0.064(5) 0.066(5) 0.042(4) 0.010(4) 0.024(4) -0.016(4)
C11 0.079(6) 0.054(5) 0.068(6) 0.003(4) 0.040(5) -0.009(4)
C12 0.068(7) 0.066(7) 0.148(12) 0.003(7) 0.062(7) -0.007(5)
C13 0.058(7) 0.096(10) 0.184(17) 0.041(11) 0.030(9) 0.023(7)
C14 0.052(5) 0.058(5) 0.045(4) 0.022(3) 0.024(4) 0.013(4)
C15 0.058(5) 0.049(4) 0.059(5) 0.006(4) 0.030(4) 0.006(4)
C16 0.055(5) 0.068(6) 0.071(6) -0.001(5) 0.026(5) 0.007(4)
C17 0.060(4) 0.034(3) 0.029(3) 0.010(3) 0.024(3) 0.013(3)
C18 0.070(5) 0.032(3) 0.025(3) 0.003(3) 0.024(3) 0.000(3)
C19 0.065(5) 0.038(4) 0.030(3) 0.005(3) 0.022(3) -0.001(3)
C20 0.057(4) 0.033(3) 0.029(3) 0.010(3) 0.024(3) 0.008(3)
C21 0.068(5) 0.031(3) 0.030(3) 0.000(3) 0.025(3) 0.005(3)
C22 0.055(4) 0.036(3) 0.034(3) 0.000(3) 0.021(3) 0.002(3)

loop_
_atom_type_symbol
_atom_type_description
_atom_type_scat_dispersion_real
_atom_type_scat_dispersion_imag
_atom_type_scat_source
C C 0.0033 0.0016 'International Tables Vol C Tables 4.2.6.8 and 6.1.1.4'
H H 0.0000 0.0000 'International Tables Vol C Tables 4.2.6.8 and 6.1.1.4'
N N 0.0061 0.0033 'International Tables Vol C Tables 4.2.6.8 and 6.1.1.4'
O O 0.0106 0.0060 'International Tables Vol C Tables 4.2.6.8 and 6.1.1.4'
F F 0.0171 0.0103 'International Tables Vol C Tables 4.2.6.8 and 6.1.1.4'
Cu Cu 0.3201 1.2651 'International Tables Vol C Tables 4.2.6.8 and 6.1.1.4'

loop_
_geom_angle_atom_site_label_1
_geom_angle_atom_site_label_2
_geom_angle_atom_site_label_3
_geom_angle
N3 Cu N1 96.4(2)
N3 Cu C2 110.3(3)
N1 Cu C2 153.3(3)
N3 Cu C1 148.9(3)
N1 Cu C1 114.7(3)
C2 Cu C1 38.7(4)
C3 N1 C5 123.5(6)
C3 N1 Cu 119.4(5)
C5 N1 Cu 116.9(5)
C4 N2 C3 125.6(7)
C4 N3 C17 125.1(6)
C4 N3 Cu 120.0(5)
C17 N3 Cu 114.8(4)
O2 N4 O1 123.6(10)
O2 N4 C8 118.9(10)
O1 N4 C8 117.5(10)
O3 N5 O4 123.2(6)
O3 N5 C20 118.7(6)
O4 N5 C20 118.1(6)
C2 C1 Cu 69.5(5)
C2 C1 H1A 118(6)
Cu C1 H1A 104(6)
C2 C1 H1B 122(5)
Cu C1 H1B 115(5)
H1A C1 H1B 116(8)
C1 C2 Cu 71.9(5)
C1 C2 H2A 116(5)
Cu C2 H2A 108(5)
C1 C2 H2B 126(7)
Cu C2 H2B 109(7)
H2A C2 H2B 114(9)
N1 C3 N2 129.3(7)
N1 C3 C11 122.4(7)
N2 C3 C11 108.4(7)
N3 C4 N2 128.5(7)
N3 C4 C14 124.5(7)
N2 C4 C14 107.0(6)
C6 C5 C10 118.7(7)
C6 C5 N1 120.6(7)
C10 C5 N1 120.2(7)
C5 C6 C7 119.4(8)
C5 C6 H6 120.3
C7 C6 H6 120.3
C8 C7 C6 118.0(9)
C8 C7 H7 121.0
C6 C7 H7 121.0
C7 C8 C9 125.0(8)
C7 C8 N4 116.8(10)
C9 C8 N4 118.2(8)
C8 C9 C10 116.8(9)
C8 C9 H9 121.6
C10 C9 H9 121.6
C9 C10 C5 122.1(9)
C9 C10 H10 118.9
C5 C10 H10 118.9
F2 C11 F1 112.2(7)
F2 C11 C12 103.4(9)
F1 C11 C12 107.0(8)
F2 C11 C3 109.1(7)
F1 C11 C3 109.3(7)
C12 C11 C3 115.8(8)
F4 C12 F3 114.7(11)
F4 C12 C11 113.0(10)
F3 C12 C11 105.6(9)
F4 C12 C13 106.4(10)
F3 C12 C13 105.2(11)
C11 C12 C13 111.8(10)
F5 C13 F6 110.7(14)
F5 C13 F7 106.8(14)
F6 C13 F7 113.6(16)
F5 C13 C12 113.5(15)
F6 C13 C12 108.4(13)
F7 C13 C12 103.8(12)
F9 C14 F8 106.4(6)
F9 C14 C15 107.9(6)
F8 C14 C15 107.0(7)
F9 C14 C4 109.1(7)
F8 C14 C4 112.0(6)
C15 C14 C4 114.0(6)
F11 C15 F10 107.1(7)
F11 C15 C16 107.2(7)
F10 C15 C16 106.9(7)
F11 C15 C14 112.0(7)
F10 C15 C14 107.9(6)
C16 C15 C14 115.3(7)
F14 C16 F12 104.0(8)
F14 C16 F13 107.5(9)
F12 C16 F13 103.7(8)
F14 C16 C15 114.0(8)
F12 C16 C15 113.9(8)
F13 C16 C15 112.8(8)
C18 C17 C22 120.3(6)
C18 C17 N3 120.3(6)
C22 C17 N3 119.1(6)
C19 C18 C17 119.6(6)
C19 C18 H18 120.2
C17 C18 H18 120.2
C18 C19 C20 119.0(7)
C18 C19 H19 120.5
C20 C19 H19 120.5
C21 C20 C19 122.3(6)
C21 C20 N5 119.2(6)
C19 C20 N5 118.5(6)
C20 C21 C22 118.1(6)
C20 C21 H21 120.9
C22 C21 H21 120.9
C21 C22 C17 120.5(7)
C21 C22 H22 119.8
C17 C22 H22 119.8

loop_
_geom_bond_atom_site_label_1
_geom_bond_atom_site_label_2
_geom_bond_distance
Cu N3 1.955(5)
Cu N1 1.958(6)
Cu C2 1.998(8)
Cu C1 2.027(8)
F1 C11 1.388(10)
F2 C11 1.386(10)
F3 C12 1.400(15)
F4 C12 1.263(12)
F5 C13 1.272(18)
F6 C13 1.32(2)
F7 C13 1.331(15)
F8 C14 1.360(8)
F9 C14 1.358(10)
F10 C15 1.354(10)
F11 C15 1.322(9)
F12 C16 1.352(12)
F13 C16 1.367(12)
F14 C16 1.311(11)
O1 N4 1.233(12)
O2 N4 1.175(12)
O3 N5 1.227(9)
O4 N5 1.234(8)
N1 C3 1.279(10)
N1 C5 1.427(8)
N2 C4 1.330(10)
N2 C3 1.356(10)
N3 C4 1.289(9)
N3 C17 1.420(8)
N4 C8 1.504(12)
N5 C20 1.454(9)
C1 C2 1.332(12)
C1 H1A 0.77(8)
C1 H1B 0.86(8)
C2 H2A 0.83(8)
C2 H2B 0.82(10)
C3 C11 1.549(12)
C4 C14 1.539(10)
C5 C6 1.371(12)
C5 C10 1.395(11)
C6 C7 1.417(12)
C6 H6 0.9500
C7 C8 1.341(14)
C7 H7 0.9500
C8 C9 1.348(15)
C9 C10 1.369(11)
C9 H9 0.9500
C10 H10 0.9500
C11 C12 1.538(15)
C12 C13 1.594(19)
C14 C15 1.528(12)
C15 C16 1.493(12)
C17 C18 1.392(10)
C17 C22 1.398(9)
C18 C19 1.389(10)
C18 H18 0.9500
C19 C20 1.396(9)
C19 H19 0.9500
C20 C21 1.380(10)
C21 C22 1.394(10)
C21 H21 0.9500
C22 H22 0.9500
